data_7115173
loop_
_publ_author_name
'Fernandez, Elena'
'Gillon, Amy'
'Heslop, Katie'
'Horwood, Emily'
'Hyett, David J.'
'Orpen, A. Guy'
'Pringle, Paul G.'

_publ_section_title
;
 Rationally designed improvement of the bis(phospholano)ethane ligand for
 asymmetric hydrogenation leads to a reappraisal of the factors governing
 the enantioselectivity of Duphos catalysts
;
_journal_issue 17
_journal_name_full 'Chemical Communications'
_journal_page_first 1663
_journal_paper_doi 10.1039/b002994g
_journal_year 2000
_chemical_formula_sum 'C17 H32 I2 P2 Pt'
_chemical_formula_weight 747.26
_chemical_name_systematic
; 
 ? 
;
_space_group_IT_number 154
_symmetry_cell_setting trigonal
_symmetry_space_group_name_Hall 'P 32 2"'
_symmetry_space_group_name_H-M 'P 32 2 1'
_atom_sites_solution_hydrogens geom
_atom_sites_solution_primary direct
_atom_sites_solution_secondary difmap
_audit_creation_method SHELXL-97
_cell_angle_alpha 90.00
_cell_angle_beta 90.00
_cell_angle_gamma 120.00
_cell_formula_units_Z 3
_cell_length_a 12.699(3)
_cell_length_b 12.699(2)
_cell_length_c 11.995(2)
_cell_measurement_reflns_used 205
_cell_measurement_temperature 293(2)
_cell_volume 1675.2(6)
_computing_cell_refinement 'SAINT (Siemens, 1995b)'
_computing_data_collection 'SMART (Siemens, 1995b)'
_computing_data_reduction 'SAINT (Siemens, 1995b)'
_computing_molecular_graphics 'SHELXTL (Siemens, 1995a)'
_computing_publication_material 'SHELXTL (Siemens, 1995a)'
_computing_structure_refinement 'SHELXTL (Siemens, 1995a)'
_computing_structure_solution 'SHELXTL (Siemens, 1995a)'
_diffrn_ambient_temperature 293(2)
_diffrn_measured_fraction_theta_full 0.999
_diffrn_measured_fraction_theta_max 0.999
_diffrn_measurement_device_type 'Siemens SMART CCD diffractometer'
_diffrn_measurement_method '\w rotation with narrow frames'
_diffrn_radiation_monochromator graphite
_diffrn_radiation_source 'fine-focus sealed tube'
_diffrn_radiation_type MoK\a
_diffrn_radiation_wavelength 0.71073
_diffrn_reflns_av_R_equivalents 0.0530
_diffrn_reflns_av_sigmaI/netI 0.0430
_diffrn_reflns_limit_h_max 15
_diffrn_reflns_limit_h_min -16
_diffrn_reflns_limit_k_max 16
_diffrn_reflns_limit_k_min -8
_diffrn_reflns_limit_l_max 15
_diffrn_reflns_limit_l_min -15
_diffrn_reflns_number 11003
_diffrn_reflns_theta_full 27.54
_diffrn_reflns_theta_max 27.54
_diffrn_reflns_theta_min 1.85
_diffrn_standards_decay_% none
_exptl_absorpt_coefficient_mu 9.186
_exptl_absorpt_correction_T_max 1.000000
_exptl_absorpt_correction_T_min 0.788110
_exptl_absorpt_correction_type multi-scan
_exptl_absorpt_process_details
;
G M Sheldrick. SADABS: A program for absorption correction with the Siemens
SMART system; University of G\"ottingen: Germany,1996.
;
_exptl_crystal_colour colourless
_exptl_crystal_density_diffrn 2.222
_exptl_crystal_density_meas ?
_exptl_crystal_density_method 'not measured'
_exptl_crystal_description block
_exptl_crystal_F_000 1044
_exptl_crystal_size_max 0.25
_exptl_crystal_size_mid 0.2
_exptl_crystal_size_min 0.2
_refine_diff_density_max 0.626
_refine_diff_density_min -1.826
_refine_diff_density_rms 0.162
_refine_ls_abs_structure_details 'Flack H D (1983), Acta Cryst. A39, 876-881'
_refine_ls_abs_structure_Flack 0.001(10)
_refine_ls_extinction_method none
_refine_ls_goodness_of_fit_ref 1.079
_refine_ls_hydrogen_treatment mixed
_refine_ls_matrix_type full
_refine_ls_number_parameters 103
_refine_ls_number_reflns 2589
_refine_ls_number_restraints 0
_refine_ls_restrained_S_all 1.079
_refine_ls_R_factor_all 0.0410
_refine_ls_R_factor_gt 0.0343
_refine_ls_shift/su_max 0.001
_refine_ls_shift/su_mean 0.000
_refine_ls_structure_factor_coef Fsqd
_refine_ls_weighting_details 'calc w=1/[\s^2^(Fo^2^)+(0.0438P)^2^+0.0000P] where P=(Fo^2^+2Fc^2^)/3'
_refine_ls_weighting_scheme calc
_refine_ls_wR_factor_gt 0.0799
_refine_ls_wR_factor_ref 0.0818
_reflns_number_gt 2331
_reflns_number_total 2589
_reflns_threshold_expression >2sigma(I)
_cod_data_source_file b002994g.txt
_cod_data_source_block l-6
_cod_depositor_comments
;
The following automatic conversions were performed:

'_symmetry_cell_setting' value 'Trigonal' changed to 'trigonal'
according to
/usr/data/users/saulius/automatic-downloads/retrospective/RSC/lib/dictionaries/cif_core.dic
dictionary named 'cif_core.dic' version 2.4.2 from 2011-04-26.

Automatic conversion script
Id: cif_fix_values 2281 2013-09-26 08:29:07Z andrius 

The following automatic conversions were performed:

'_exptl_crystal_density_meas' value 'not measured' was changed to '?'
- the value is perceived as not measured.

Automatic conversion script
Id: cif_fix_values 3008 2015-01-20 13:52:24Z robertas 
;
_cod_original_cell_volume 1675.1(5)
_cod_original_sg_symbol_H-M P3(2)21
_cod_database_code 7115173

loop_
_symmetry_equiv_pos_as_xyz
'x, y, z'
'-y, x-y, z+2/3'
'-x+y, -x, z+1/3'
'y, x, -z'
'x-y, -y, -z+1/3'
'-x, -x+y, -z+2/3'

loop_
_atom_site_label
_atom_site_type_symbol
_atom_site_fract_x
_atom_site_fract_y
_atom_site_fract_z
_atom_site_U_iso_or_equiv
_atom_site_adp_type
_atom_site_occupancy
_atom_site_symmetry_multiplicity
_atom_site_calc_flag
_atom_site_refinement_flags
Pt1 Pt 0.48928(3) 0.0000 0.6667 0.02572(11) Uani 1 2 d S
I1 I 0.33343(7) -0.01636(6) 0.82150(7) 0.0567(2) Uani 1 1 d .
P1 P 0.61320(18) -0.00504(18) 0.79643(15) 0.0236(4) Uani 1 1 d .
C101 C 0.4378(8) -0.2287(7) 0.9079(8) 0.039(2) Uani 1 1 d .
H10C H 0.4306 -0.2855 0.9643 0.059 Uiso 1 1 calc R
H10D H 0.4271 -0.2653 0.8357 0.059 Uiso 1 1 calc R
H10E H 0.3766 -0.2065 0.9195 0.059 Uiso 1 1 calc R
C102 C 0.5658(8) -0.1131(7) 0.9149(6) 0.0324(18) Uani 1 1 d .
H102 H 0.6244 -0.1418 0.9182 0.039 Uiso 1 1 calc R
C103 C 0.5876(10) -0.0355(9) 1.0189(7) 0.049(3) Uani 1 1 d .
H10I H 0.5981 -0.0749 1.0838 0.059 Uiso 1 1 calc R
H10J H 0.5194 -0.0227 1.0319 0.059 Uiso 1 1 calc R
C104 C 0.7045(10) 0.0865(8) 0.9955(7) 0.047(2) Uani 1 1 d .
H10A H 0.7177 0.1449 1.0537 0.056 Uiso 1 1 calc R
H10B H 0.7744 0.0749 0.9928 0.056 Uiso 1 1 calc R
C105 C 0.6861(8) 0.1319(7) 0.8823(7) 0.0346(19) Uani 1 1 d .
H105 H 0.6243 0.1554 0.8948 0.042 Uiso 1 1 calc R
C106 C 0.7989(9) 0.2465(8) 0.8374(7) 0.046(2) Uani 1 1 d .
H10F H 0.8223 0.3123 0.8890 0.069 Uiso 1 1 calc R
H10G H 0.7800 0.2683 0.7666 0.069 Uiso 1 1 calc R
H10H H 0.8646 0.2304 0.8286 0.069 Uiso 1 1 calc R
C201 C 0.7231(7) -0.0311(7) 0.7216(5) 0.0259(16) Uani 1 1 d .
H20E H 0.6793 -0.1181 0.7038 0.031 Uiso 1 1 calc R
C202 C 0.8463(7) -0.0066(8) 0.7706(7) 0.0349(18) Uani 1 1 d .
H20A H 0.8862 0.0693 0.8117 0.042 Uiso 1 1 calc R
H20B H 0.8360 -0.0724 0.8189 0.042 Uiso 1 1 calc R
C203 C 0.9160(11) 0.0000 0.6667 0.078(6) Uani 1 2 d S
H20C H 0.9253 -0.0712 0.6629 0.093 Uiso 0.50 1 calc PR
H20D H 0.9965 0.0712 0.6705 0.093 Uiso 0.50 1 calc PR

loop_
_atom_site_aniso_label
_atom_site_aniso_U_11
_atom_site_aniso_U_22
_atom_site_aniso_U_33
_atom_site_aniso_U_23
_atom_site_aniso_U_13
_atom_site_aniso_U_12
Pt1 0.02294(15) 0.0241(2) 0.03047(19) 0.00501(18) 0.00250(9) 0.01207(11)
I1 0.0591(4) 0.0463(4) 0.0753(5) 0.0172(3) 0.0334(4) 0.0344(3)
P1 0.0258(10) 0.0235(9) 0.0185(9) -0.0025(7) 0.0022(7) 0.0102(8)
C101 0.046(5) 0.032(5) 0.040(5) 0.006(4) 0.003(4) 0.020(4)
C102 0.045(5) 0.028(4) 0.024(4) 0.003(3) 0.005(3) 0.019(4)
C103 0.074(7) 0.053(6) 0.017(4) -0.008(4) 0.001(4) 0.028(6)
C104 0.069(7) 0.039(5) 0.022(4) -0.002(3) -0.001(4) 0.019(5)
C105 0.038(5) 0.028(4) 0.031(4) -0.011(3) 0.003(3) 0.011(3)
C106 0.048(6) 0.037(5) 0.038(5) 0.003(4) 0.008(4) 0.009(4)
C201 0.030(4) 0.034(4) 0.017(3) 0.000(3) -0.004(3) 0.018(3)
C202 0.032(4) 0.047(5) 0.029(4) -0.003(4) -0.012(3) 0.023(4)
C203 0.056(6) 0.16(2) 0.049(9) -0.006(11) -0.003(5) 0.082(10)

loop_
_atom_type_symbol
_atom_type_description
_atom_type_scat_dispersion_real
_atom_type_scat_dispersion_imag
_atom_type_scat_source
C C 0.0033 0.0016 'International Tables Vol C Tables 4.2.6.8 and 6.1.1.4'
H H 0.0000 0.0000 'International Tables Vol C Tables 4.2.6.8 and 6.1.1.4'
P P 0.1023 0.0942 'International Tables Vol C Tables 4.2.6.8 and 6.1.1.4'
I I -0.4742 1.8119 'International Tables Vol C Tables 4.2.6.8 and 6.1.1.4'
Pt Pt -1.7033 8.3905 'International Tables Vol C Tables 4.2.6.8 and 6.1.1.4'

loop_
_geom_angle_atom_site_label_1
_geom_angle_atom_site_label_2
_geom_angle_atom_site_label_3
_geom_angle
_geom_angle_site_symmetry_1
_geom_angle_site_symmetry_3
P1 Pt1 P1 88.25(10) 5_556 .
P1 Pt1 I1 91.07(5) 5_556 5_556
P1 Pt1 I1 177.45(5) . 5_556
P1 Pt1 I1 177.44(5) 5_556 .
P1 Pt1 I1 91.07(5) . .
I1 Pt1 I1 89.72(4) 5_556 .
C201 P1 C105 112.4(4) . .
C201 P1 C102 103.7(4) . .
C105 P1 C102 95.4(4) . .
C201 P1 Pt1 106.0(2) . .
C105 P1 Pt1 113.2(3) . .
C102 P1 Pt1 125.6(3) . .
C103 C102 C101 114.8(7) . .
C103 C102 P1 105.2(6) . .
C101 C102 P1 117.2(6) . .
C102 C103 C104 105.8(7) . .
C105 C104 C103 106.6(8) . .
C104 C105 C106 114.8(8) . .
C104 C105 P1 103.9(6) . .
C106 C105 P1 119.4(6) . .
C201 C201 C202 104.8(5) 5_556 .
C201 C201 P1 111.4(4) 5_556 .
C202 C201 P1 124.4(5) . .
C203 C202 C201 101.7(7) . .
C202 C203 C202 112.0(10) . 5_556

loop_
_geom_bond_atom_site_label_1
_geom_bond_atom_site_label_2
_geom_bond_distance
_geom_bond_site_symmetry_2
Pt1 P1 2.237(2) 5_556
Pt1 P1 2.237(2) .
Pt1 I1 2.6453(8) 5_556
Pt1 I1 2.6453(8) .
P1 C201 1.823(8) .
P1 C105 1.826(8) .
P1 C102 1.854(8) .
C101 C102 1.555(12) .
C102 C103 1.527(11) .
C103 C104 1.544(14) .
C104 C105 1.539(12) .
C105 C106 1.541(12) .
C201 C201 1.485(14) 5_556
C201 C202 1.550(10) .
C202 C203 1.506(11) .
C203 C202 1.506(11) 5_556
